data_7704615
loop_
_publ_author_name
'Fondo, Matilde'
'Corredoira-V\'azquez, Julio'
'Garc\'ia-Deibe, Ana M'
'G\'omez-Coca, Silvia'
'Ruiz, Eliseo'
'Sanmart\'in-Matalobos, Jes\'us'

_publ_section_title
;
 Dysprosium-based complexes with a flat pentadentate donor: a magnetic and
 ab initio study.
;
_journal_issue 24
_journal_name_full 'Dalton transactions (Cambridge, England : 2003)'
_journal_page_first 8389
_journal_page_last 8401
_journal_paper_doi 10.1039/d0dt01293a
_journal_volume 49
_journal_year 2020
_chemical_formula_moiety 'C19 H13 Dy0.09 N5 O8 Y0.91, C6 H16 N'
_chemical_formula_sum 'C25 H29 Dy0.09 N6 O8 Y0.91'
_chemical_formula_weight 637.44
_space_group_crystal_system monoclinic
_space_group_IT_number 14
_space_group_name_Hall '-P 2ybc'
_space_group_name_H-M_alt 'P 1 21/c 1'
_atom_sites_solution_hydrogens mixed
_audit_creation_method SHELXL-2018/1
_audit_update_record
;
2020-06-03 deposited with the CCDC.	2020-06-05 downloaded from the CCDC.
;
_cell_angle_alpha 90
_cell_angle_beta 94.679(3)
_cell_angle_gamma 90
_cell_formula_units_Z 4
_cell_length_a 10.3588(6)
_cell_length_b 14.8159(10)
_cell_length_c 17.2043(11)
_cell_measurement_reflns_used 1918
_cell_measurement_temperature 100(2)
_cell_measurement_theta_max 27.78
_cell_measurement_theta_min 2.4
_cell_volume 2631.6(3)
_computing_cell_refinement 'BRUKER APEX3'
_computing_data_collection 'BRUKER APEX3'
_computing_data_reduction 'BRUKER SAINT'
_computing_molecular_graphics 'WinGX 2020.1 (Farrugia, 2012)'
_computing_publication_material 'WinGX 2020.1 (Farrugia, 2012)'
_computing_structure_refinement 'SHELXL-2018/1 (Sheldrick, 2018)'
_computing_structure_solution 'SHELXT-2014/1 (Sheldrick, 2014)'
_diffrn_ambient_temperature 100(2)
_diffrn_measured_fraction_theta_full 0.999
_diffrn_measured_fraction_theta_max 0.999
_diffrn_measurement_device_type 'Bruker D8 VENTURE PHOTON III-14'
_diffrn_measurement_method 'omega and phi scans'
_diffrn_radiation_type MoK\a
_diffrn_radiation_wavelength 0.71073
_diffrn_reflns_av_R_equivalents 0.1012
_diffrn_reflns_av_unetI/netI 0.0500
_diffrn_reflns_Laue_measured_fraction_full 0.999
_diffrn_reflns_Laue_measured_fraction_max 0.999
_diffrn_reflns_limit_h_max 13
_diffrn_reflns_limit_h_min -13
_diffrn_reflns_limit_k_max 19
_diffrn_reflns_limit_k_min -19
_diffrn_reflns_limit_l_max 22
_diffrn_reflns_limit_l_min -22
_diffrn_reflns_number 61528
_diffrn_reflns_point_group_measured_fraction_full 0.999
_diffrn_reflns_point_group_measured_fraction_max 0.999
_diffrn_reflns_theta_full 25.242
_diffrn_reflns_theta_max 28.280
_diffrn_reflns_theta_min 2.404
_exptl_absorpt_coefficient_mu 2.337
_exptl_absorpt_correction_T_max 0.9143
_exptl_absorpt_correction_T_min 0.8297
_exptl_absorpt_correction_type multi-scan
_exptl_absorpt_process_details 'SADABS-2016/2(Bruker, 2016)'
_exptl_crystal_colour orange
_exptl_crystal_density_diffrn 1.609
_exptl_crystal_description prism
_exptl_crystal_F_000 1306
_exptl_crystal_size_max 0.080
_exptl_crystal_size_mid 0.060
_exptl_crystal_size_min 0.020
_refine_diff_density_max 0.453
_refine_diff_density_min -0.471
_refine_diff_density_rms 0.087
_refine_ls_extinction_method none
_refine_ls_goodness_of_fit_ref 1.055
_refine_ls_hydrogen_treatment constr
_refine_ls_matrix_type full
_refine_ls_number_parameters 369
_refine_ls_number_reflns 6517
_refine_ls_number_restraints 0
_refine_ls_restrained_S_all 1.055
_refine_ls_R_factor_all 0.0581
_refine_ls_R_factor_gt 0.0355
_refine_ls_shift/su_max 0.001
_refine_ls_shift/su_mean 0.000
_refine_ls_structure_factor_coef Fsqd
_refine_ls_weighting_details 'w=1/[\s^2^(Fo^2^)+(0.0164P)^2^+1.9086P] where P=(Fo^2^+2Fc^2^)/3'
_refine_ls_weighting_scheme calc
_refine_ls_wR_factor_gt 0.0602
_refine_ls_wR_factor_ref 0.0682
_reflns_Friedel_coverage 0.000
_reflns_number_gt 5126
_reflns_number_total 6517
_reflns_threshold_expression 'I > 2\s(I)'
_cod_data_source_file d0dt01293a2.cif
_cod_data_source_block 4
_cod_depositor_comments 'Adding full bibliography for 7704612--7704615.cif.'
_cod_original_sg_symbol_H-M 'P 21/c'
_cod_database_code 7704615
_shelx_shelxl_version_number 2018/1
_shelx_space_group_comment
;
The symmetry employed for this shelxl refinement is uniquely defined
by the following loop, which should always be used as a source of
symmetry information in preference to the above space-group names.
They are only intended as comments.
;
_shelx_estimated_absorpt_t_min 0.835
_shelx_estimated_absorpt_t_max 0.955

loop_
_space_group_symop_operation_xyz
'x, y, z'
'-x, y+1/2, -z+1/2'
'-x, -y, -z'
'x, -y-1/2, z-1/2'

loop_
_atom_site_label
_atom_site_type_symbol
_atom_site_fract_x
_atom_site_fract_y
_atom_site_fract_z
_atom_site_U_iso_or_equiv
_atom_site_adp_type
_atom_site_occupancy
_atom_site_site_symmetry_order
_atom_site_calc_flag
_atom_site_refinement_flags_posn
_atom_site_refinement_flags_adp
_atom_site_refinement_flags_occupancy
_atom_site_disorder_assembly
_atom_site_disorder_group
Y1 Y 0.6733(3) 0.65634(18) 0.28808(14) 0.0129(3) Uani 0.9063(17) 1 d . . P . .
Dy1 Dy 0.6794(12) 0.6586(9) 0.2947(7) 0.0090(10) Uiso 0.0937(17) 1 d . . P . .
O1 O 0.83453(15) 0.60364(10) 0.21684(10) 0.0180(4) Uani 1 1 d . . . . .
O2 O 0.69235(16) 0.80705(11) 0.27694(9) 0.0191(4) Uani 1 1 d . . . . .
N1 N 0.63457(18) 0.49775(13) 0.24651(11) 0.0171(4) Uani 1 1 d . . . . .
N2 N 0.51392(18) 0.57047(13) 0.36158(11) 0.0167(4) Uani 1 1 d . . . . .
N3 N 0.58030(18) 0.73865(13) 0.39694(11) 0.0160(4) Uani 1 1 d . . . . .
O11 O 0.79299(16) 0.56865(12) 0.39273(10) 0.0231(4) Uani 1 1 d . . . . .
O12 O 0.87447(16) 0.69843(11) 0.36602(10) 0.0217(4) Uani 1 1 d . . . . .
O21 O 0.45158(16) 0.69581(12) 0.23507(10) 0.0224(4) Uani 1 1 d . . . . .
O22 O 0.59652(16) 0.68454(12) 0.15229(10) 0.0231(4) Uani 1 1 d . . . . .
C1 C 0.8236(2) 0.52511(16) 0.17995(14) 0.0171(5) Uani 1 1 d . . . . .
C2 C 0.9172(2) 0.49489(17) 0.13125(14) 0.0217(5) Uani 1 1 d . . . . .
H2 H 0.990267 0.531763 0.123895 0.026 Uiso 1 1 calc R U . . .
C3 C 0.9047(2) 0.41237(17) 0.09390(15) 0.0232(6) Uani 1 1 d . . . . .
H3 H 0.969335 0.393438 0.061280 0.028 Uiso 1 1 calc R U . . .
C4 C 0.7988(2) 0.35646(17) 0.10334(15) 0.0247(6) Uani 1 1 d . . . . .
H4 H 0.789773 0.300771 0.076066 0.030 Uiso 1 1 calc R U . . .
C5 C 0.7069(2) 0.38304(17) 0.15296(14) 0.0211(5) Uani 1 1 d . . . . .
H5 H 0.635760 0.344621 0.160887 0.025 Uiso 1 1 calc R U . . .
C6 C 0.7186(2) 0.46619(16) 0.19137(14) 0.0183(5) Uani 1 1 d . . . . .
C7 C 0.5519(2) 0.44730(16) 0.27754(14) 0.0192(5) Uani 1 1 d . . . . .
H7 H 0.537836 0.386721 0.260840 0.023 Uiso 1 1 calc R U . . .
C8 C 0.4795(2) 0.48626(16) 0.33990(14) 0.0184(5) Uani 1 1 d . . . . .
C9 C 0.3849(2) 0.43833(17) 0.37562(15) 0.0222(5) Uani 1 1 d . . . . .
H9 H 0.361912 0.378832 0.359246 0.027 Uiso 1 1 calc R U . . .
C10 C 0.3251(2) 0.47942(17) 0.43572(15) 0.0243(6) Uani 1 1 d . . . . .
H10 H 0.259133 0.448616 0.460383 0.029 Uiso 1 1 calc R U . . .
C11 C 0.3620(2) 0.56525(17) 0.45938(15) 0.0219(5) Uani 1 1 d . . . . .
H11 H 0.323453 0.593614 0.501291 0.026 Uiso 1 1 calc R U . . .
C12 C 0.4566(2) 0.60963(16) 0.42081(14) 0.0179(5) Uani 1 1 d . . . . .
C13 C 0.4984(2) 0.70201(16) 0.43953(14) 0.0186(5) Uani 1 1 d . . . . .
H13 H 0.466070 0.733859 0.481770 0.022 Uiso 1 1 calc R U . . .
C14 C 0.6214(2) 0.82884(15) 0.40370(14) 0.0168(5) Uani 1 1 d . . . . .
C15 C 0.6054(2) 0.88489(17) 0.46744(15) 0.0210(5) Uani 1 1 d . . . . .
H15 H 0.562971 0.862836 0.510502 0.025 Uiso 1 1 calc R U . . .
C16 C 0.6513(2) 0.97221(17) 0.46787(15) 0.0247(6) Uani 1 1 d . . . . .
H16 H 0.642367 1.010309 0.511520 0.030 Uiso 1 1 calc R U . . .
C17 C 0.7107(3) 1.00382(18) 0.40363(16) 0.0273(6) Uani 1 1 d . . . . .
H17 H 0.741262 1.064283 0.403799 0.033 Uiso 1 1 calc R U . . .
C18 C 0.7267(2) 0.95023(17) 0.33973(15) 0.0233(6) Uani 1 1 d . . . . .
H18 H 0.767903 0.974069 0.296861 0.028 Uiso 1 1 calc R U . . .
C19 C 0.6823(2) 0.86031(16) 0.33747(14) 0.0180(5) Uani 1 1 d . . . . .
N10 N 0.8867(2) 0.62421(15) 0.40369(12) 0.0230(5) Uani 1 1 d . . . . .
O10 O 0.98229(18) 0.60814(13) 0.44834(11) 0.0337(5) Uani 1 1 d . . . . .
N20 N 0.4822(2) 0.70669(14) 0.16551(12) 0.0203(4) Uani 1 1 d . . . . .
O20 O 0.40567(17) 0.73853(13) 0.11456(10) 0.0293(4) Uani 1 1 d . . . . .
N30 N 1.01341(19) 0.73014(14) 0.17405(11) 0.0189(4) Uani 1 1 d . . . . .
H30 H 0.952698 0.681863 0.192687 0.023 Uiso 1 1 d R U . . .
C30 C 1.1489(2) 0.70893(19) 0.20850(15) 0.0265(6) Uani 1 1 d . . . . .
H30A H 1.194525 0.673492 0.170380 0.032 Uiso 1 1 calc R U . . .
H30B H 1.197011 0.766032 0.218515 0.032 Uiso 1 1 calc R U . . .
C31 C 1.1483(2) 0.65670(19) 0.28314(16) 0.0284(6) Uani 1 1 d . . . . .
H31A H 1.104338 0.691954 0.321316 0.043 Uiso 1 1 calc R U . . .
H31B H 1.237669 0.644579 0.303651 0.043 Uiso 1 1 calc R U . . .
H31C H 1.102539 0.599439 0.273229 0.043 Uiso 1 1 calc R U . . .
C32 C 0.9655(3) 0.81763(17) 0.20501(15) 0.0255(6) Uani 1 1 d . . . . .
H32A H 0.989014 0.820179 0.261912 0.031 Uiso 1 1 calc R U . . .
H32B H 0.869824 0.818933 0.196768 0.031 Uiso 1 1 calc R U . . .
C33 C 1.0196(3) 0.90095(18) 0.16720(17) 0.0302(6) Uani 1 1 d . . . . .
H33A H 1.114240 0.896622 0.169264 0.045 Uiso 1 1 calc R U . . .
H33B H 0.995194 0.955052 0.195309 0.045 Uiso 1 1 calc R U . . .
H33C H 0.984233 0.904763 0.112710 0.045 Uiso 1 1 calc R U . . .
C34 C 1.0049(2) 0.72617(18) 0.08659(14) 0.0237(6) Uani 1 1 d . . . . .
H34A H 1.043244 0.668834 0.069953 0.028 Uiso 1 1 calc R U . . .
H34B H 1.055470 0.776496 0.066476 0.028 Uiso 1 1 calc R U . . .
C35 C 0.8658(3) 0.73243(19) 0.05220(16) 0.0295(6) Uani 1 1 d . . . . .
H35A H 0.813833 0.685992 0.075584 0.044 Uiso 1 1 calc R U . . .
H35B H 0.862574 0.723131 -0.004327 0.044 Uiso 1 1 calc R U . . .
H35C H 0.831029 0.792215 0.063079 0.044 Uiso 1 1 calc R U . . .

loop_
_atom_site_aniso_label
_atom_site_aniso_U_11
_atom_site_aniso_U_22
_atom_site_aniso_U_33
_atom_site_aniso_U_23
_atom_site_aniso_U_13
_atom_site_aniso_U_12
Y1 0.0147(4) 0.0130(3) 0.0114(6) -0.0009(3) 0.0036(4) 0.0000(2)
O1 0.0190(8) 0.0169(8) 0.0190(9) -0.0033(7) 0.0060(7) -0.0008(7)
O2 0.0240(9) 0.0179(8) 0.0160(9) 0.0002(7) 0.0051(7) -0.0009(7)
N1 0.0173(10) 0.0182(10) 0.0159(10) -0.0002(8) 0.0017(8) -0.0001(8)
N2 0.0178(10) 0.0167(10) 0.0158(10) 0.0019(8) 0.0024(8) -0.0005(8)
N3 0.0173(10) 0.0168(10) 0.0137(10) 0.0005(8) 0.0010(8) 0.0018(8)
O11 0.0221(9) 0.0236(9) 0.0236(10) 0.0028(8) 0.0023(8) 0.0003(7)
O12 0.0233(9) 0.0192(9) 0.0224(9) -0.0001(7) 0.0002(7) 0.0025(7)
O21 0.0205(9) 0.0312(10) 0.0163(9) 0.0045(8) 0.0059(7) -0.0004(8)
O22 0.0173(9) 0.0326(10) 0.0199(9) -0.0021(8) 0.0055(7) 0.0043(7)
C1 0.0209(12) 0.0151(11) 0.0150(12) -0.0006(9) -0.0001(10) 0.0015(9)
C2 0.0203(12) 0.0235(13) 0.0220(13) 0.0005(10) 0.0054(10) 0.0019(10)
C3 0.0242(13) 0.0234(13) 0.0223(14) -0.0025(11) 0.0038(11) 0.0069(10)
C4 0.0311(14) 0.0213(14) 0.0213(13) -0.0063(11) 0.0007(11) 0.0033(11)
C5 0.0242(13) 0.0181(12) 0.0207(13) 0.0009(10) 0.0001(10) 0.0011(10)
C6 0.0186(12) 0.0187(12) 0.0174(12) 0.0002(10) 0.0005(10) 0.0018(9)
C7 0.0200(12) 0.0178(12) 0.0196(13) 0.0009(10) -0.0004(10) -0.0014(10)
C8 0.0204(12) 0.0191(12) 0.0153(12) 0.0019(10) -0.0011(10) -0.0013(10)
C9 0.0253(13) 0.0193(13) 0.0220(14) 0.0022(10) 0.0017(11) -0.0051(10)
C10 0.0228(13) 0.0268(14) 0.0240(14) 0.0045(11) 0.0065(11) -0.0076(11)
C11 0.0224(13) 0.0258(13) 0.0181(13) 0.0017(11) 0.0050(10) -0.0003(10)
C12 0.0175(12) 0.0209(12) 0.0153(12) 0.0024(10) 0.0015(10) 0.0001(10)
C13 0.0204(12) 0.0208(12) 0.0151(12) 0.0005(10) 0.0052(10) 0.0032(10)
C14 0.0178(11) 0.0143(12) 0.0182(12) 0.0011(9) 0.0007(9) 0.0013(9)
C15 0.0204(12) 0.0224(13) 0.0205(13) -0.0027(10) 0.0027(10) 0.0026(10)
C16 0.0256(13) 0.0237(13) 0.0251(14) -0.0071(11) 0.0034(11) 0.0009(11)
C17 0.0285(14) 0.0187(13) 0.0348(16) -0.0045(11) 0.0027(12) -0.0051(11)
C18 0.0227(13) 0.0219(13) 0.0259(14) 0.0014(11) 0.0050(11) -0.0053(10)
C19 0.0165(11) 0.0179(12) 0.0194(12) 0.0005(10) 0.0006(9) 0.0023(9)
N10 0.0227(11) 0.0267(11) 0.0196(11) -0.0041(9) 0.0014(9) 0.0057(9)
O10 0.0307(11) 0.0392(12) 0.0289(11) -0.0015(9) -0.0109(9) 0.0105(9)
N20 0.0227(11) 0.0214(11) 0.0170(11) 0.0012(9) 0.0032(9) -0.0031(9)
O20 0.0245(10) 0.0439(12) 0.0191(10) 0.0124(9) -0.0001(8) 0.0041(9)
N30 0.0172(10) 0.0217(11) 0.0181(11) 0.0001(9) 0.0036(8) -0.0022(8)
C30 0.0189(13) 0.0341(16) 0.0266(14) -0.0002(12) 0.0012(11) -0.0003(11)
C31 0.0233(13) 0.0279(14) 0.0340(15) 0.0062(13) 0.0023(12) 0.0018(12)
C32 0.0268(14) 0.0264(14) 0.0243(14) -0.0049(11) 0.0080(11) 0.0020(11)
C33 0.0354(16) 0.0223(14) 0.0329(16) -0.0032(12) 0.0024(13) -0.0034(12)
C34 0.0283(14) 0.0240(13) 0.0193(13) -0.0024(11) 0.0053(11) -0.0011(11)
C35 0.0299(15) 0.0339(16) 0.0239(15) 0.0057(12) -0.0026(12) -0.0094(12)

loop_
_atom_type_symbol
_atom_type_description
_atom_type_scat_dispersion_real
_atom_type_scat_dispersion_imag
_atom_type_scat_source
C C 0.0033 0.0016 'International Tables Vol C Tables 4.2.6.8 and 6.1.1.4'
H H 0.0000 0.0000 'International Tables Vol C Tables 4.2.6.8 and 6.1.1.4'
N N 0.0061 0.0033 'International Tables Vol C Tables 4.2.6.8 and 6.1.1.4'
O O 0.0106 0.0060 'International Tables Vol C Tables 4.2.6.8 and 6.1.1.4'
Y Y -2.7962 3.5667 'International Tables Vol C Tables 4.2.6.8 and 6.1.1.4'
Dy Dy -0.1892 4.4098 'International Tables Vol C Tables 4.2.6.8 and 6.1.1.4'

loop_
_geom_angle_atom_site_label_1
_geom_angle_atom_site_label_2
_geom_angle_atom_site_label_3
_geom_angle
_geom_angle_site_symmetry_1
_geom_angle_site_symmetry_3
_geom_angle_publ_flag
O2 Y1 O1 102.71(12) . . ?
O2 Y1 O22 76.87(10) . . ?
O1 Y1 O22 74.98(9) . . ?
O2 Y1 O12 73.69(10) . . ?
O1 Y1 O12 75.87(10) . . ?
O22 Y1 O12 132.24(13) . . ?
O2 Y1 O11 122.78(12) . . ?
O1 Y1 O11 82.30(10) . . ?
O22 Y1 O11 153.16(13) . . ?
O12 Y1 O11 52.02(7) . . ?
O2 Y1 O21 79.58(10) . . ?
O1 Y1 O21 125.46(12) . . ?
O22 Y1 O21 52.12(7) . . ?
O12 Y1 O21 149.33(13) . . ?
O11 Y1 O21 142.14(13) . . ?
O2 Y1 N1 158.24(13) . . ?
O1 Y1 N1 68.29(9) . . ?
O22 Y1 N1 81.59(10) . . ?
O12 Y1 N1 120.43(12) . . ?
O11 Y1 N1 76.80(10) . . ?
O21 Y1 N1 89.67(10) . . ?
O2 Y1 N3 67.71(9) . . ?
O1 Y1 N3 155.90(13) . . ?
O22 Y1 N3 121.29(12) . . ?
O12 Y1 N3 80.15(9) . . ?
O11 Y1 N3 84.92(10) . . ?
O21 Y1 N3 75.95(10) . . ?
N1 Y1 N3 128.09(13) . . ?
O2 Y1 N2 127.76(13) . . ?
O1 Y1 N2 129.54(13) . . ?
O22 Y1 N2 113.14(11) . . ?
O12 Y1 N2 114.61(11) . . ?
O11 Y1 N2 71.19(9) . . ?
O21 Y1 N2 71.08(9) . . ?
N1 Y1 N2 64.33(9) . . ?
N3 Y1 N2 63.81(9) . . ?
O2 Dy1 O1 102.4(5) . . ?
O2 Dy1 O12 76.4(4) . . ?
O1 Dy1 O12 77.5(4) . . ?
O2 Dy1 O11 128.2(5) . . ?
O1 Dy1 O11 83.5(4) . . ?
O12 Dy1 O11 54.4(3) . . ?
O2 Dy1 N3 69.5(4) . . ?
O1 Dy1 N3 161.2(6) . . ?
O12 Dy1 N3 84.0(4) . . ?
O11 Dy1 N3 88.5(4) . . ?
O2 Dy1 N2 129.0(6) . . ?
O1 Dy1 N2 127.8(5) . . ?
O12 Dy1 N2 118.8(5) . . ?
O11 Dy1 N2 72.6(4) . . ?
N3 Dy1 N2 64.9(3) . . ?
O2 Dy1 N1 152.7(6) . . ?
O1 Dy1 N1 66.5(3) . . ?
O12 Dy1 N1 121.9(5) . . ?
O11 Dy1 N1 76.9(4) . . ?
N3 Dy1 N1 128.1(5) . . ?
N2 Dy1 N1 63.2(3) . . ?
O2 Dy1 O21 78.2(4) . . ?
O1 Dy1 O21 120.2(5) . . ?
O12 Dy1 O21 151.8(6) . . ?
O11 Dy1 O21 142.3(6) . . ?
N3 Dy1 O21 75.7(4) . . ?
N2 Dy1 O21 69.7(3) . . ?
N1 Dy1 O21 86.2(4) . . ?
O2 Dy1 O22 74.9(4) . . ?
O1 Dy1 O22 72.2(3) . . ?
O12 Dy1 O22 132.0(6) . . ?
O11 Dy1 O22 150.4(6) . . ?
N3 Dy1 O22 119.6(5) . . ?
N2 Dy1 O22 109.2(4) . . ?
N1 Dy1 O22 77.9(3) . . ?
O21 Dy1 O22 49.9(2) . . ?
O2 Dy1 N10 102.8(4) . . ?
O1 Dy1 N10 78.0(4) . . ?
O12 Dy1 N10 27.22(14) . . ?
O11 Dy1 N10 27.23(14) . . ?
N3 Dy1 N10 87.1(4) . . ?
N2 Dy1 N10 96.6(4) . . ?
N1 Dy1 N10 99.1(4) . . ?
O21 Dy1 N10 161.4(5) . . ?
O22 Dy1 N10 148.6(5) . . ?
C1 O1 Y1 121.22(16) . . ?
C1 O1 Dy1 123.2(3) . . ?
C19 O2 Dy1 118.3(3) . . ?
C19 O2 Y1 120.91(15) . . ?
C7 N1 C6 123.5(2) . . ?
C7 N1 Y1 121.94(17) . . ?
C6 N1 Y1 114.32(16) . . ?
C7 N1 Dy1 121.2(3) . . ?
C6 N1 Dy1 114.8(3) . . ?
C8 N2 C12 119.0(2) . . ?
C8 N2 Y1 120.17(16) . . ?
C12 N2 Y1 120.70(16) . . ?
C8 N2 Dy1 122.2(3) . . ?
C12 N2 Dy1 118.8(3) . . ?
C13 N3 C14 124.4(2) . . ?
C13 N3 Dy1 123.1(3) . . ?
C14 N3 Dy1 112.5(3) . . ?
C13 N3 Y1 122.34(17) . . ?
C14 N3 Y1 113.22(15) . . ?
N10 O11 Dy1 94.0(3) . . ?
N10 O11 Y1 95.69(15) . . ?
N10 O12 Dy1 95.4(3) . . ?
N10 O12 Y1 95.91(15) . . ?
N20 O21 Y1 94.66(14) . . ?
N20 O21 Dy1 96.4(3) . . ?
N20 O22 Y1 96.24(14) . . ?
N20 O22 Dy1 96.5(3) . . ?
O1 C1 C2 121.9(2) . . ?
O1 C1 C6 120.6(2) . . ?
C2 C1 C6 117.4(2) . . ?
C3 C2 C1 121.1(2) . . ?
C3 C2 H2 119.5 . . ?
C1 C2 H2 119.5 . . ?
C2 C3 C4 121.1(2) . . ?
C2 C3 H3 119.5 . . ?
C4 C3 H3 119.5 . . ?
C5 C4 C3 119.3(2) . . ?
C5 C4 H4 120.4 . . ?
C3 C4 H4 120.4 . . ?
C4 C5 C6 120.3(2) . . ?
C4 C5 H5 119.9 . . ?
C6 C5 H5 119.9 . . ?
C5 C6 N1 124.9(2) . . ?
C5 C6 C1 120.9(2) . . ?
N1 C6 C1 114.1(2) . . ?
N1 C7 C8 118.0(2) . . ?
N1 C7 H7 121.0 . . ?
C8 C7 H7 121.0 . . ?
N2 C8 C9 122.1(2) . . ?
N2 C8 C7 115.2(2) . . ?
C9 C8 C7 122.6(2) . . ?
C10 C9 C8 118.5(2) . . ?
C10 C9 H9 120.7 . . ?
C8 C9 H9 120.7 . . ?
C11 C10 C9 119.6(2) . . ?
C11 C10 H10 120.2 . . ?
C9 C10 H10 120.2 . . ?
C10 C11 C12 118.9(2) . . ?
C10 C11 H11 120.6 . . ?
C12 C11 H11 120.6 . . ?
N2 C12 C11 121.8(2) . . ?
N2 C12 C13 115.3(2) . . ?
C11 C12 C13 122.9(2) . . ?
N3 C13 C12 117.8(2) . . ?
N3 C13 H13 121.1 . . ?
C12 C13 H13 121.1 . . ?
C15 C14 N3 125.2(2) . . ?
C15 C14 C19 121.5(2) . . ?
N3 C14 C19 113.3(2) . . ?
C16 C15 C14 120.0(2) . . ?
C16 C15 H15 120.0 . . ?
C14 C15 H15 120.0 . . ?
C15 C16 C17 119.1(2) . . ?
C15 C16 H16 120.4 . . ?
C17 C16 H16 120.4 . . ?
C18 C17 C16 122.0(2) . . ?
C18 C17 H17 119.0 . . ?
C16 C17 H17 119.0 . . ?
C17 C18 C19 120.5(2) . . ?
C17 C18 H18 119.8 . . ?
C19 C18 H18 119.8 . . ?
O2 C19 C18 122.8(2) . . ?
O2 C19 C14 120.3(2) . . ?
C18 C19 C14 116.9(2) . . ?
O10 N10 O11 122.2(2) . . ?
O10 N10 O12 121.8(2) . . ?
O11 N10 O12 115.9(2) . . ?
O10 N10 Dy1 176.4(3) . . ?
O11 N10 Dy1 58.8(3) . . ?
O12 N10 Dy1 57.4(3) . . ?
O10 N10 Y1 175.24(17) . . ?
O11 N10 Y1 58.27(13) . . ?
O12 N10 Y1 58.01(12) . . ?
O20 N20 O22 122.0(2) . . ?
O20 N20 O21 121.6(2) . . ?
O22 N20 O21 116.38(19) . . ?
O20 N20 Y1 172.39(18) . . ?
O22 N20 Y1 57.73(12) . . ?
O21 N20 Y1 59.10(12) . . ?
C32 N30 C34 113.3(2) . . ?
C32 N30 C30 111.3(2) . . ?
C34 N30 C30 111.22(18) . . ?
C32 N30 H30 105.3 . . ?
C34 N30 H30 107.4 . . ?
C30 N30 H30 107.9 . . ?
C31 C30 N30 112.0(2) . . ?
C31 C30 H30A 109.2 . . ?
N30 C30 H30A 109.2 . . ?
C31 C30 H30B 109.2 . . ?
N30 C30 H30B 109.2 . . ?
H30A C30 H30B 107.9 . . ?
C30 C31 H31A 109.5 . . ?
C30 C31 H31B 109.5 . . ?
H31A C31 H31B 109.5 . . ?
C30 C31 H31C 109.5 . . ?
H31A C31 H31C 109.5 . . ?
H31B C31 H31C 109.5 . . ?
N30 C32 C33 113.9(2) . . ?
N30 C32 H32A 108.8 . . ?
C33 C32 H32A 108.8 . . ?
N30 C32 H32B 108.8 . . ?
C33 C32 H32B 108.8 . . ?
H32A C32 H32B 107.7 . . ?
C32 C33 H33A 109.5 . . ?
C32 C33 H33B 109.5 . . ?
H33A C33 H33B 109.5 . . ?
C32 C33 H33C 109.5 . . ?
H33A C33 H33C 109.5 . . ?
H33B C33 H33C 109.5 . . ?
N30 C34 C35 111.4(2) . . ?
N30 C34 H34A 109.3 . . ?
C35 C34 H34A 109.3 . . ?
N30 C34 H34B 109.3 . . ?
C35 C34 H34B 109.3 . . ?
H34A C34 H34B 108.0 . . ?
C34 C35 H35A 109.5 . . ?
C34 C35 H35B 109.5 . . ?
H35A C35 H35B 109.5 . . ?
C34 C35 H35C 109.5 . . ?
H35A C35 H35C 109.5 . . ?
H35B C35 H35C 109.5 . . ?

loop_
_geom_bond_atom_site_label_1
_geom_bond_atom_site_label_2
_geom_bond_distance
_geom_bond_site_symmetry_2
_geom_bond_publ_flag
Y1 O2 2.251(3) . ?
Y1 O1 2.288(3) . ?
Y1 O22 2.442(3) . ?
Y1 O12 2.465(3) . ?
Y1 O11 2.470(3) . ?
Y1 O21 2.471(3) . ?
Y1 N1 2.479(3) . ?
Y1 N3 2.493(3) . ?
Y1 N2 2.507(3) . ?
Dy1 O2 2.226(13) . ?
Dy1 O1 2.322(13) . ?
Dy1 O12 2.352(12) . ?
Dy1 O11 2.384(12) . ?
Dy1 N3 2.418(13) . ?
Dy1 N2 2.508(13) . ?
Dy1 N1 2.554(13) . ?
Dy1 O21 2.556(12) . ?
Dy1 O22 2.558(12) . ?
O1 C1 1.326(3) . ?
O2 C19 1.317(3) . ?
N1 C7 1.285(3) . ?
N1 C6 1.418(3) . ?
N2 C8 1.342(3) . ?
N2 C12 1.351(3) . ?
N3 C13 1.286(3) . ?
N3 C14 1.405(3) . ?
O11 N10 1.275(3) . ?
O12 N10 1.278(3) . ?
O21 N20 1.273(2) . ?
O22 N20 1.267(2) . ?
C1 C2 1.406(3) . ?
C1 C6 1.421(3) . ?
C2 C3 1.382(3) . ?
C2 H2 0.9500 . ?
C3 C4 1.395(4) . ?
C3 H3 0.9500 . ?
C4 C5 1.387(3) . ?
C4 H4 0.9500 . ?
C5 C6 1.399(3) . ?
C5 H5 0.9500 . ?
C7 C8 1.476(3) . ?
C7 H7 0.9500 . ?
C8 C9 1.393(3) . ?
C9 C10 1.389(3) . ?
C9 H9 0.9500 . ?
C10 C11 1.380(3) . ?
C10 H10 0.9500 . ?
C11 C12 1.393(3) . ?
C11 H11 0.9500 . ?
C12 C13 1.464(3) . ?
C13 H13 0.9500 . ?
C14 C15 1.396(3) . ?
C14 C19 1.425(3) . ?
C15 C16 1.378(3) . ?
C15 H15 0.9500 . ?
C16 C17 1.389(4) . ?
C16 H16 0.9500 . ?
C17 C18 1.377(4) . ?
C17 H17 0.9500 . ?
C18 C19 1.409(3) . ?
C18 H18 0.9500 . ?
N10 O10 1.226(3) . ?
N20 O20 1.227(3) . ?
N30 C32 1.501(3) . ?
N30 C34 1.501(3) . ?
N30 C30 1.511(3) . ?
N30 H30 1.0212 . ?
C30 C31 1.500(4) . ?
C30 H30A 0.9900 . ?
C30 H30B 0.9900 . ?
C31 H31A 0.9800 . ?
C31 H31B 0.9800 . ?
C31 H31C 0.9800 . ?
C32 C33 1.523(4) . ?
C32 H32A 0.9900 . ?
C32 H32B 0.9900 . ?
C33 H33A 0.9800 . ?
C33 H33B 0.9800 . ?
C33 H33C 0.9800 . ?
C34 C35 1.515(3) . ?
C34 H34A 0.9900 . ?
C34 H34B 0.9900 . ?
C35 H35A 0.9800 . ?
C35 H35B 0.9800 . ?
C35 H35C 0.9800 . ?

loop_
_geom_hbond_atom_site_label_D
_geom_hbond_atom_site_label_H
_geom_hbond_atom_site_label_A
_geom_hbond_distance_DH
_geom_hbond_distance_HA
_geom_hbond_distance_DA
_geom_hbond_angle_DHA
_geom_hbond_site_symmetry_A
_geom_hbond_publ_flag
C9 H9 O2 0.95 2.59 3.312(3) 132.8 2_645 yes
C13 H13 O20 0.95 2.45 3.352(3) 158.2 4_576 yes
C15 H15 O22 0.95 2.53 3.351(3) 144.1 4_576 yes
N30 H30 O1 1.02 1.76 2.777(3) 173.4 . yes
C31 H31A O12 0.98 2.56 3.335(3) 135.6 . yes
C32 H32B O2 0.99 2.39 3.183(3) 136.3 . yes
C35 H35B O12 0.98 2.53 3.371(3) 144.2 4_575 yes

loop_
_geom_torsion_atom_site_label_1
_geom_torsion_atom_site_label_2
_geom_torsion_atom_site_label_3
_geom_torsion_atom_site_label_4
_geom_torsion
_geom_torsion_site_symmetry_1
_geom_torsion_site_symmetry_2
_geom_torsion_site_symmetry_3
_geom_torsion_site_symmetry_4
_geom_torsion_publ_flag
Y1 O1 C1 C2 175.14(19) . . . . ?
Dy1 O1 C1 C2 178.0(4) . . . . ?
Y1 O1 C1 C6 -7.8(3) . . . . ?
Dy1 O1 C1 C6 -5.0(5) . . . . ?
O1 C1 C2 C3 179.3(2) . . . . ?
C6 C1 C2 C3 2.2(4) . . . . ?
C1 C2 C3 C4 0.0(4) . . . . ?
C2 C3 C4 C5 -2.1(4) . . . . ?
C3 C4 C5 C6 1.8(4) . . . . ?
C4 C5 C6 N1 -176.3(2) . . . . ?
C4 C5 C6 C1 0.5(4) . . . . ?
C7 N1 C6 C5 12.6(4) . . . . ?
Y1 N1 C6 C5 -172.7(2) . . . . ?
Dy1 N1 C6 C5 -175.3(3) . . . . ?
C7 N1 C6 C1 -164.4(2) . . . . ?
Y1 N1 C6 C1 10.3(3) . . . . ?
Dy1 N1 C6 C1 7.7(4) . . . . ?
O1 C1 C6 C5 -179.6(2) . . . . ?
C2 C1 C6 C5 -2.5(4) . . . . ?
O1 C1 C6 N1 -2.5(3) . . . . ?
C2 C1 C6 N1 174.6(2) . . . . ?
C6 N1 C7 C8 174.0(2) . . . . ?
Y1 N1 C7 C8 -0.3(3) . . . . ?
Dy1 N1 C7 C8 2.4(4) . . . . ?
C12 N2 C8 C9 1.1(4) . . . . ?
Y1 N2 C8 C9 -175.58(19) . . . . ?
Dy1 N2 C8 C9 -178.1(4) . . . . ?
C12 N2 C8 C7 -177.0(2) . . . . ?
Y1 N2 C8 C7 6.4(3) . . . . ?
Dy1 N2 C8 C7 3.8(4) . . . . ?
N1 C7 C8 N2 -4.0(3) . . . . ?
N1 C7 C8 C9 177.9(2) . . . . ?
N2 C8 C9 C10 -0.2(4) . . . . ?
C7 C8 C9 C10 177.7(2) . . . . ?
C8 C9 C10 C11 -1.2(4) . . . . ?
C9 C10 C11 C12 1.6(4) . . . . ?
C8 N2 C12 C11 -0.6(3) . . . . ?
Y1 N2 C12 C11 176.01(19) . . . . ?
Dy1 N2 C12 C11 178.6(4) . . . . ?
C8 N2 C12 C13 -179.0(2) . . . . ?
Y1 N2 C12 C13 -2.3(3) . . . . ?
Dy1 N2 C12 C13 0.3(4) . . . . ?
C10 C11 C12 N2 -0.7(4) . . . . ?
C10 C11 C12 C13 177.5(2) . . . . ?
C14 N3 C13 C12 174.7(2) . . . . ?
Dy1 N3 C13 C12 -4.8(4) . . . . ?
Y1 N3 C13 C12 -2.0(3) . . . . ?
N2 C12 C13 N3 2.8(3) . . . . ?
C11 C12 C13 N3 -175.5(2) . . . . ?
C13 N3 C14 C15 16.2(4) . . . . ?
Dy1 N3 C14 C15 -164.3(4) . . . . ?
Y1 N3 C14 C15 -166.9(2) . . . . ?
C13 N3 C14 C19 -163.3(2) . . . . ?
Dy1 N3 C14 C19 16.2(4) . . . . ?
Y1 N3 C14 C19 13.6(2) . . . . ?
N3 C14 C15 C16 179.3(2) . . . . ?
C19 C14 C15 C16 -1.3(4) . . . . ?
C14 C15 C16 C17 1.3(4) . . . . ?
C15 C16 C17 C18 -0.8(4) . . . . ?
C16 C17 C18 C19 0.1(4) . . . . ?
Dy1 O2 C19 C18 160.3(4) . . . . ?
Y1 O2 C19 C18 162.6(2) . . . . ?
Dy1 O2 C19 C14 -21.4(5) . . . . ?
Y1 O2 C19 C14 -19.2(3) . . . . ?
C17 C18 C19 O2 178.3(2) . . . . ?
C17 C18 C19 C14 0.0(4) . . . . ?
C15 C14 C19 O2 -177.7(2) . . . . ?
N3 C14 C19 O2 1.8(3) . . . . ?
C15 C14 C19 C18 0.6(3) . . . . ?
N3 C14 C19 C18 -179.9(2) . . . . ?
C32 N30 C30 C31 88.7(3) . . . . ?
C34 N30 C30 C31 -143.9(2) . . . . ?
C34 N30 C32 C33 -48.0(3) . . . . ?
C30 N30 C32 C33 78.3(3) . . . . ?
C32 N30 C34 C35 -62.9(3) . . . . ?
C30 N30 C34 C35 170.9(2) . . . . ?
